data_7160185
loop_
_publ_author_name
'Amire, Niyaz'
'Almagambetova, Kamila M.'
'Turlykul, Assel'
'Taishybay, Aidyn'
'Nuroldayeva, Gulzat'
'Belyaev, Andrey'
'Peshkov, Anatoly A.'
'Utepbergenov, Darkhan'
'Peshkov, Vsevolod A.'

_publ_section_title
;
 Triflic acid-promoted post-Ugi condensation for the assembly of
 2,6-diarylmorpholin-3-ones.
;
_journal_issue 48
_journal_name_full 'Organic &amp; biomolecular chemistry'
_journal_page_first 9379
_journal_page_last 9387
_journal_paper_doi 10.1039/d4ob01270d
_journal_volume 22
_journal_year 2024
_chemical_absolute_configuration ad
_chemical_formula_moiety 'C23 H21 N O2'
_chemical_formula_sum 'C23 H21 N O2'
_chemical_formula_weight 343.41
_space_group_crystal_system monoclinic
_space_group_IT_number 4
_space_group_name_Hall 'P 2yb'
_space_group_name_H-M_alt 'P 1 21 1'
_atom_sites_solution_hydrogens geom
_atom_sites_solution_primary iterative
_audit_creation_date 2024-04-11
_audit_creation_method
;
Olex2 1.5
(compiled 2021.07.19 svn.r715e62df for OlexSys, GUI svn.r6380)
;
_audit_update_record
;
2024-07-23 deposited with the CCDC.	2024-10-16 downloaded from the CCDC.
;
_cell_angle_alpha 90
_cell_angle_beta 102.6880(10)
_cell_angle_gamma 90
_cell_formula_units_Z 2
_cell_length_a 8.55890(10)
_cell_length_b 9.73360(10)
_cell_length_c 10.97970(10)
_cell_measurement_reflns_used 12523
_cell_measurement_temperature 120.00(10)
_cell_measurement_theta_max 78.2260
_cell_measurement_theta_min 5.2830
_cell_volume 892.370(16)
_computing_cell_refinement 'CrysAlisPro 1.171.43.100a (Rigaku OD, 2023)'
_computing_data_collection 'CrysAlisPro 1.171.43.100a (Rigaku OD, 2023)'
_computing_data_reduction 'CrysAlisPro 1.171.43.100a (Rigaku OD, 2023)'
_computing_molecular_graphics 'Olex2 1.5 (Dolomanov et al., 2009)'
_computing_publication_material 'Olex2 1.5 (Dolomanov et al., 2009)'
_computing_structure_refinement 'SHELXL 2019/3 (Sheldrick, 2015)'
_computing_structure_solution 'olex2.solve 1.5 (Bourhis et al., 2015)'
_diffrn_ambient_temperature 120.15
_diffrn_detector HPAD
_diffrn_detector_area_resol_mean 7.41
_diffrn_detector_type 'CMOS Photon 100'
_diffrn_measured_fraction_theta_full 0.999
_diffrn_measured_fraction_theta_max 0.998
_diffrn_measurement_details
;
List of Runs (angles in degrees, time in seconds):

  # Type    Start    End  Width  t~exp~   \w     \q     \k     \f   Frames
#--------------------------------------------------------------------------
  1  \w     -4.00  24.00   0.50    0.10    --  -51.83  19.00-180.00   56
  2  \w     -2.00  24.00   0.50    0.10    --  -51.83  19.00 -90.00   52
  3  \w     -1.00  25.00   0.50    0.10    --  -51.83  19.00 -60.00   52
  4  \w    -50.00 -13.00   0.50    0.10    --  -87.67  57.00  30.00   74
  5  \w    -53.00 -13.00   0.50    0.10    --  -87.67  57.00 120.00   80
  6  \w    -54.00  -4.00   0.50    0.10    --  -51.83 106.00  13.00  100
  7  \w    -89.00 -63.00   0.50    0.10    --  -87.67 106.00  13.00   52
  8  \w     38.00 112.00   0.50    0.10    --   52.33  77.00  60.00  148
  9  \w     98.00 129.00   0.50    0.10    --  102.07  38.00 -30.00   62
 10  \w     88.00 176.00   0.50    0.10    --  102.07  38.00 -60.00  176
 11  \w    124.00 154.00   0.50    0.10    --  107.25  19.00   1.64   60
 12  \w     69.00 107.00   0.50    0.10    --  107.25  19.00   1.64   76
 13  \w     69.00  97.00   0.50    0.10    --  107.25  17.00 169.51   56
 14  \w     80.00 133.00   0.50    0.10    --  107.25  18.00  38.92  106
 15  \w    137.00 163.00   0.50    0.10    --  107.25  15.00 -55.63   52
 16  \w     85.00 148.00   0.50    0.10    --  102.07  57.00-120.00  126
 17  \w     63.00 130.00   0.50    0.10    --  102.07  19.00-120.00  134
 18  \w     70.00 137.00   0.50    0.10    --  107.25  13.00 114.83  134
 19  \w     82.00 107.00   0.50    0.10    --  107.25   3.00  77.38   50
 20  \w    138.00 163.00   0.50    0.10    --  107.25   3.00  77.38   50
 21  \w     76.00 102.00   0.50    0.10    --  107.25  15.00 -55.63   52
 22  \w     57.00  82.00   0.50    0.10    --  107.25  11.00 -59.41   50
 23  \w   -139.00-114.00   0.50    0.10    --  -87.67-106.00 -86.00   50
 24  \w     41.00  68.00   0.50    0.10    --  107.25   3.00  77.38   54
 25  \w    -24.00  29.00   0.50    0.10    --   52.33 -19.00 120.00  106
 26  \w     41.00  91.00   0.50    0.10    --  107.25 -72.00  94.63  100
 27  \w     41.00  77.00   0.50    0.10    --  107.25 -79.00  81.54   72
 28  \w     41.00  67.00   0.50    0.10    --  107.25 -79.00  26.63   52
 29  \w     53.00  79.00   0.50    0.10    --  107.25 -71.00 -85.12   52
 30  \w     41.00  73.00   0.50    0.10    --  107.25 -77.00-122.00   64
 31  \w     40.00  83.00   0.50    0.10    --  107.25 -70.00-167.75   86
 32  \w     26.00  51.00   0.50    0.10    --  102.07 -38.00 -60.00   50
 33  \w     43.00 103.00   0.50    0.10    --  107.25 -70.00 -54.33  120
 34  \w     28.00  53.00   0.50    0.10    --  102.07 -57.00  60.00   50
 35  \w     26.00  51.00   0.50    0.10    --  102.07 -38.00 150.00   50
 36  \w     96.00 122.00   0.50    0.10    --  102.07 106.00  13.00   52
 37  \w     43.00  96.00   0.50    0.10    --  107.25 -81.00  13.32  106
 38  \w     72.00 105.00   0.50    0.10    --  102.07 -99.00  30.00   66
 39  \w     43.00  68.00   0.50    0.10    --  102.07 -99.00  30.00   50
 40  \w      6.00  80.00   0.50    0.10    --   52.33-106.00 -86.00  148
 41  \w     82.00 107.00   0.50    0.10    --  102.07-106.00 -86.00   50
 42  \w     72.00 105.00   0.50    0.10    --  102.07 -99.00 -90.00   66
 43  \w     76.00 105.00   0.50    0.10    --  102.07 -99.00-180.00   58
 44  \w     41.00  72.00   0.50    0.10    --  102.07 -99.00-180.00   62
 45  \w     39.00  66.00   0.50    0.10    --  102.07 -99.00 -90.00   54
 46  \w     41.00  67.00   0.50    0.10    --  107.25 -87.00-178.57   52
 47  \w     81.00 106.00   0.50    0.10    --  102.07 -99.00 -60.00   50
 48  \w     41.00  79.00   0.50    0.10    --  107.25 -88.00 128.36   76
 49  \w     41.00  74.00   0.50    0.10    --  102.07 -99.00 150.00   66
 50  \w    101.00 127.00   0.50    0.10    --  107.25 -88.00 138.70   52
 51  \w     41.00 102.00   0.50    0.10    --  107.25 -85.00  51.41  122
 52  \w     47.00  73.00   0.50    0.10    --  107.25 -85.00  66.68   52
 53  \w     96.00 133.00   0.50    0.10    --  107.25 -85.00  66.68   74
 54  \w     43.00  89.00   0.50    0.10    --  107.25 -84.00 155.91   92
 55  \w     89.00 115.00   0.50    0.10    --  107.25 -86.00 -82.62   52
 56  \w     47.00  73.00   0.50    0.10    --  107.25 -86.00 -82.62   52
 57  \w     48.00  85.00   0.50    0.10    --  107.25 -84.00-146.83   74
 58  \w    103.00 128.00   0.50    0.10    --  107.25 -87.00-178.57   50
;
_diffrn_measurement_device 'four-circle diffractometer'
_diffrn_measurement_device_type 'XtaLAB Synergy R, HyPix-Arc 100'
_diffrn_measurement_method '\f and \w scans'
_diffrn_measurement_specimen_support 'MiTeGen micromount'
_diffrn_radiation_monochromator 'multilayer optics'
_diffrn_radiation_type CuK\a
_diffrn_radiation_wavelength 1.54184
_diffrn_reflns_av_R_equivalents 0.0211
_diffrn_reflns_av_unetI/netI 0.0179
_diffrn_reflns_Laue_measured_fraction_full 0.999
_diffrn_reflns_Laue_measured_fraction_max 0.998
_diffrn_reflns_limit_h_max 10
_diffrn_reflns_limit_h_min -10
_diffrn_reflns_limit_k_max 12
_diffrn_reflns_limit_k_min -9
_diffrn_reflns_limit_l_max 13
_diffrn_reflns_limit_l_min -13
_diffrn_reflns_number 14859
_diffrn_reflns_point_group_measured_fraction_full 0.866
_diffrn_reflns_point_group_measured_fraction_max 0.851
_diffrn_reflns_theta_full 67.684
_diffrn_reflns_theta_max 78.829
_diffrn_reflns_theta_min 4.127
_diffrn_source_current 1.4
_diffrn_source_power 0.07
_diffrn_source_voltage 50.0
_exptl_absorpt_coefficient_mu 0.642
_exptl_absorpt_correction_T_max 1.00000
_exptl_absorpt_correction_T_min 0.69613
_exptl_absorpt_correction_type multi-scan
_exptl_absorpt_process_details
;
CrysAlisPro 1.171.43.100a (Rigaku Oxford Diffraction, 2023)
Empirical absorption correction using spherical harmonics,
implemented in SCALE3 ABSPACK scaling algorithm.
;
_exptl_crystal_colour 'clear colourless'
_exptl_crystal_colour_lustre clear
_exptl_crystal_colour_primary colourless
_exptl_crystal_density_diffrn 1.278
_exptl_crystal_description block
_exptl_crystal_F_000 364
_exptl_crystal_size_max 0.098
_exptl_crystal_size_mid 0.04
_exptl_crystal_size_min 0.033
_refine_diff_density_max 0.167
_refine_diff_density_min -0.160
_refine_diff_density_rms 0.033
_refine_ls_abs_structure_details
;
 Flack x determined using 1202 quotients [(I+)-(I-)]/[(I+)+(I-)]
 (Parsons, Flack and Wagner, Acta Cryst. B69 (2013) 249-259).
;
_refine_ls_abs_structure_Flack 0.02(6)
_refine_ls_extinction_method none
_refine_ls_goodness_of_fit_ref 1.025
_refine_ls_hydrogen_treatment constr
_refine_ls_matrix_type full
_refine_ls_number_parameters 235
_refine_ls_number_reflns 3273
_refine_ls_number_restraints 1
_refine_ls_restrained_S_all 1.025
_refine_ls_R_factor_all 0.0260
_refine_ls_R_factor_gt 0.0257
_refine_ls_shift/su_max 0.000
_refine_ls_shift/su_mean 0.000
_refine_ls_structure_factor_coef Fsqd
_refine_ls_weighting_details 'w=1/[\s^2^(Fo^2^)+(0.0390P)^2^+0.1187P] where P=(Fo^2^+2Fc^2^)/3'
_refine_ls_weighting_scheme calc
_refine_ls_wR_factor_gt 0.0663
_refine_ls_wR_factor_ref 0.0665
_reflns_Friedel_coverage 0.610
_reflns_Friedel_fraction_full 0.716
_reflns_Friedel_fraction_max 0.686
_reflns_number_gt 3228
_reflns_number_total 3273
_reflns_threshold_expression 'I > 2\s(I)'
_cod_data_source_file d4ob01270d2.cif
_cod_data_source_block vp_na284-3_3_auto
_cod_depositor_comments 'Adding full bibliography for 7160185--7160187.cif.'
_cod_database_code 7160185
_shelx_shelxl_version_number 2019/3
_shelx_space_group_comment
;
The symmetry employed for this shelxl refinement is uniquely defined
by the following loop, which should always be used as a source of
symmetry information in preference to the above space-group names.
They are only intended as comments.
;
_shelx_estimated_absorpt_t_max 0.979
_shelx_estimated_absorpt_t_min 0.940
_olex2_refinement_description
;
1. Fixed Uiso
 At 1.2 times of:
  All C(H) groups, All C(H,H) groups
2.a Ternary CH refined with riding coordinates:
 C1(H1), C4(H4)
2.b Secondary CH2 refined with riding coordinates:
 C3(H3A,H3B), C17(H17A,H17B)
2.c Aromatic/amide H refined with riding coordinates:
 C6(H6), C7(H7), C8(H8), C9(H9), C10(H10), C12(H12), C13(H13), C14(H14),
 C15(H15), C16(H16), C19(H19), C20(H20), C21(H21), C22(H22), C23(H23)
;
_olex2_submission_special_instructions 'No special instructions were received'
_oxdiff_exptl_absorpt_empirical_details
;
Empirical correction (ABSPACK) includes:
- Absorption correction using spherical harmonics
- Frame scaling
;

loop_
_space_group_symop_operation_xyz
'x, y, z'
'-x, y+1/2, -z'

loop_
_atom_site_label
_atom_site_type_symbol
_atom_site_fract_x
_atom_site_fract_y
_atom_site_fract_z
_atom_site_U_iso_or_equiv
_atom_site_adp_type
_atom_site_occupancy
_atom_site_site_symmetry_order
_atom_site_calc_flag
_atom_site_refinement_flags_posn
_atom_site_refinement_flags_adp
_atom_site_refinement_flags_occupancy
_atom_site_disorder_assembly
_atom_site_disorder_group
C1 C 0.35682(15) 0.70939(15) 0.64464(12) 0.0192(3) Uani 1 1 d . . . . .
H1 H 0.331467 0.759028 0.717679 0.023 Uiso 1 1 calc R U . . .
C2 C 0.52085(16) 0.75894(16) 0.62811(12) 0.0198(3) Uani 1 1 d . . . . .
C3 C 0.63145(16) 0.53139(17) 0.70395(14) 0.0241(3) Uani 1 1 d . . . . .
H3A H 0.728164 0.508642 0.768614 0.029 Uiso 1 1 calc R U . . .
H3B H 0.624126 0.465627 0.634137 0.029 Uiso 1 1 calc R U . . .
C4 C 0.48348(16) 0.51857(16) 0.75865(12) 0.0199(3) Uani 1 1 d . . . . .
H4 H 0.496941 0.578402 0.834278 0.024 Uiso 1 1 calc R U . . .
C5 C 0.44734(16) 0.37432(16) 0.79331(13) 0.0216(3) Uani 1 1 d . . . . .
C6 C 0.40228(17) 0.34989(18) 0.90642(13) 0.0259(3) Uani 1 1 d . . . . .
H6 H 0.402533 0.423243 0.963537 0.031 Uiso 1 1 calc R U . . .
C7 C 0.35710(19) 0.2188(2) 0.93572(15) 0.0325(4) Uani 1 1 d . . . . .
H7 H 0.324555 0.203308 1.011908 0.039 Uiso 1 1 calc R U . . .
C8 C 0.3595(2) 0.11091(19) 0.85403(18) 0.0356(4) Uani 1 1 d . . . . .
H8 H 0.329741 0.021236 0.874514 0.043 Uiso 1 1 calc R U . . .
C9 C 0.4054(2) 0.13388(19) 0.74232(18) 0.0352(4) Uani 1 1 d . . . . .
H9 H 0.408028 0.059796 0.686481 0.042 Uiso 1 1 calc R U . . .
C10 C 0.44749(18) 0.26522(18) 0.71205(15) 0.0281(3) Uani 1 1 d . . . . .
H10 H 0.476813 0.280600 0.634592 0.034 Uiso 1 1 calc R U . . .
C11 C 0.22784(15) 0.74346(16) 0.53096(13) 0.0204(3) Uani 1 1 d . . . . .
C12 C 0.12308(16) 0.85181(17) 0.53395(14) 0.0228(3) Uani 1 1 d . . . . .
H12 H 0.133220 0.905569 0.607489 0.027 Uiso 1 1 calc R U . . .
C13 C 0.00339(17) 0.88169(17) 0.42946(15) 0.0275(3) Uani 1 1 d . . . . .
H13 H -0.068641 0.955412 0.431770 0.033 Uiso 1 1 calc R U . . .
C14 C -0.01064(18) 0.8038(2) 0.32202(15) 0.0308(3) Uani 1 1 d . . . . .
H14 H -0.092383 0.824193 0.250614 0.037 Uiso 1 1 calc R U . . .
C15 C 0.0943(2) 0.69626(19) 0.31850(15) 0.0312(3) Uani 1 1 d . . . . .
H15 H 0.084910 0.643565 0.244412 0.037 Uiso 1 1 calc R U . . .
C16 C 0.21326(17) 0.66520(17) 0.42283(13) 0.0253(3) Uani 1 1 d . . . . .
H16 H 0.284432 0.590845 0.420486 0.030 Uiso 1 1 calc R U . . .
C17 C 0.80407(16) 0.71368(17) 0.64331(13) 0.0230(3) Uani 1 1 d . . . . .
H17A H 0.792801 0.794366 0.587163 0.028 Uiso 1 1 calc R U . . .
H17B H 0.852241 0.638153 0.603544 0.028 Uiso 1 1 calc R U . . .
C18 C 0.91444(16) 0.74986(16) 0.76668(13) 0.0213(3) Uani 1 1 d . . . . .
C19 C 0.8751(2) 0.8557(2) 0.83940(16) 0.0324(4) Uani 1 1 d . . . . .
H19 H 0.777807 0.904863 0.811956 0.039 Uiso 1 1 calc R U . . .
C20 C 0.9773(2) 0.8901(2) 0.95216(18) 0.0413(4) Uani 1 1 d . . . . .
H20 H 0.949429 0.962291 1.001587 0.050 Uiso 1 1 calc R U . . .
C21 C 1.1200(2) 0.8192(2) 0.99269(15) 0.0349(4) Uani 1 1 d . . . . .
H21 H 1.189507 0.842630 1.069877 0.042 Uiso 1 1 calc R U . . .
C22 C 1.16067(18) 0.71492(19) 0.92087(14) 0.0297(3) Uani 1 1 d . . . . .
H22 H 1.258837 0.666985 0.948037 0.036 Uiso 1 1 calc R U . . .
C23 C 1.05770(17) 0.67951(17) 0.80807(13) 0.0245(3) Uani 1 1 d . . . . .
H23 H 1.085719 0.606806 0.759225 0.029 Uiso 1 1 calc R U . . .
N1 N 0.64485(13) 0.67125(14) 0.65881(11) 0.0211(3) Uani 1 1 d . . . . .
O1 O 0.34804(11) 0.56561(11) 0.66679(9) 0.0198(2) Uani 1 1 d . . . . .
O2 O 0.53338(12) 0.87694(11) 0.59144(10) 0.0261(2) Uani 1 1 d . . . . .

loop_
_atom_site_aniso_label
_atom_site_aniso_U_11
_atom_site_aniso_U_22
_atom_site_aniso_U_33
_atom_site_aniso_U_23
_atom_site_aniso_U_13
_atom_site_aniso_U_12
C1 0.0171(6) 0.0173(7) 0.0230(6) -0.0002(5) 0.0038(5) 0.0005(5)
C2 0.0190(6) 0.0192(7) 0.0205(6) -0.0025(5) 0.0028(5) -0.0017(5)
C3 0.0168(6) 0.0204(8) 0.0347(7) 0.0048(6) 0.0045(5) 0.0009(5)
C4 0.0173(6) 0.0204(7) 0.0203(6) 0.0012(5) 0.0001(5) 0.0004(5)
C5 0.0162(6) 0.0224(8) 0.0242(6) 0.0031(6) -0.0003(5) 0.0010(5)
C6 0.0243(7) 0.0281(9) 0.0231(6) 0.0048(6) 0.0006(5) 0.0015(6)
C7 0.0290(7) 0.0354(10) 0.0319(7) 0.0157(7) 0.0039(6) 0.0021(7)
C8 0.0307(8) 0.0222(9) 0.0523(10) 0.0131(7) 0.0054(7) 0.0010(7)
C9 0.0336(8) 0.0219(9) 0.0507(10) -0.0019(7) 0.0106(7) 0.0000(7)
C10 0.0272(7) 0.0241(8) 0.0336(7) -0.0013(6) 0.0083(6) -0.0018(6)
C11 0.0160(6) 0.0198(8) 0.0252(7) 0.0037(5) 0.0043(5) -0.0012(5)
C12 0.0210(6) 0.0202(7) 0.0284(7) 0.0037(6) 0.0083(5) 0.0003(6)
C13 0.0194(6) 0.0251(9) 0.0383(8) 0.0103(6) 0.0073(6) 0.0045(6)
C14 0.0221(6) 0.0330(9) 0.0330(8) 0.0084(7) -0.0030(5) -0.0013(6)
C15 0.0331(8) 0.0296(9) 0.0272(7) -0.0009(7) -0.0014(6) -0.0020(7)
C16 0.0247(7) 0.0227(8) 0.0273(7) -0.0002(6) 0.0027(5) 0.0027(6)
C17 0.0163(6) 0.0272(8) 0.0258(6) 0.0006(6) 0.0056(5) -0.0028(6)
C18 0.0186(6) 0.0212(8) 0.0252(6) 0.0001(5) 0.0073(5) -0.0034(5)
C19 0.0266(7) 0.0307(9) 0.0394(8) -0.0084(7) 0.0065(6) 0.0020(6)
C20 0.0397(9) 0.0412(12) 0.0427(9) -0.0197(8) 0.0082(7) -0.0014(8)
C21 0.0318(8) 0.0424(11) 0.0285(7) -0.0068(7) 0.0027(6) -0.0107(8)
C22 0.0229(7) 0.0334(10) 0.0310(7) 0.0031(7) 0.0023(5) -0.0025(6)
C23 0.0209(6) 0.0255(8) 0.0276(7) -0.0021(6) 0.0067(5) -0.0005(6)
N1 0.0153(5) 0.0207(7) 0.0270(5) 0.0022(5) 0.0041(4) -0.0012(5)
O1 0.0160(4) 0.0176(5) 0.0242(4) 0.0028(4) 0.0009(3) 0.0000(4)
O2 0.0237(5) 0.0200(6) 0.0341(5) 0.0041(4) 0.0053(4) -0.0024(4)

loop_
_atom_type_symbol
_atom_type_description
_atom_type_scat_dispersion_real
_atom_type_scat_dispersion_imag
_atom_type_scat_source
C C 0.0181 0.0091 'International Tables Vol C Tables 4.2.6.8 and 6.1.1.4'
H H 0.0000 0.0000 'International Tables Vol C Tables 4.2.6.8 and 6.1.1.4'
N N 0.0311 0.0180 'International Tables Vol C Tables 4.2.6.8 and 6.1.1.4'
O O 0.0492 0.0322 'International Tables Vol C Tables 4.2.6.8 and 6.1.1.4'

loop_
_geom_angle_atom_site_label_1
_geom_angle_atom_site_label_2
_geom_angle_atom_site_label_3
_geom_angle
_geom_angle_site_symmetry_1
_geom_angle_site_symmetry_3
_geom_angle_publ_flag
C2 C1 H1 108.0 . . ?
C11 C1 H1 108.0 . . ?
C11 C1 C2 110.82(11) . . ?
O1 C1 H1 108.0 . . ?
O1 C1 C2 114.41(11) . . ?
O1 C1 C11 107.47(11) . . ?
N1 C2 C1 117.60(13) . . ?
O2 C2 C1 118.74(12) . . ?
O2 C2 N1 123.63(12) . . ?
H3A C3 H3B 108.1 . . ?
C4 C3 H3A 109.6 . . ?
C4 C3 H3B 109.6 . . ?
N1 C3 H3A 109.6 . . ?
N1 C3 H3B 109.6 . . ?
N1 C3 C4 110.14(12) . . ?
C3 C4 H4 109.0 . . ?
C5 C4 C3 114.31(12) . . ?
C5 C4 H4 109.0 . . ?
O1 C4 C3 108.10(11) . . ?
O1 C4 H4 109.0 . . ?
O1 C4 C5 107.25(11) . . ?
C6 C5 C4 119.68(14) . . ?
C10 C5 C4 121.49(13) . . ?
C10 C5 C6 118.70(15) . . ?
C5 C6 H6 119.8 . . ?
C7 C6 C5 120.39(16) . . ?
C7 C6 H6 119.8 . . ?
C6 C7 H7 119.9 . . ?
C8 C7 C6 120.10(15) . . ?
C8 C7 H7 119.9 . . ?
C7 C8 H8 120.0 . . ?
C7 C8 C9 119.91(16) . . ?
C9 C8 H8 120.0 . . ?
C8 C9 H9 120.0 . . ?
C8 C9 C10 119.96(17) . . ?
C10 C9 H9 120.0 . . ?
C5 C10 C9 120.93(15) . . ?
C5 C10 H10 119.5 . . ?
C9 C10 H10 119.5 . . ?
C12 C11 C1 120.36(13) . . ?
C12 C11 C16 119.85(13) . . ?
C16 C11 C1 119.78(13) . . ?
C11 C12 H12 119.9 . . ?
C11 C12 C13 120.10(14) . . ?
C13 C12 H12 119.9 . . ?
C12 C13 H13 120.0 . . ?
C14 C13 C12 119.91(15) . . ?
C14 C13 H13 120.0 . . ?
C13 C14 H14 119.9 . . ?
C13 C14 C15 120.12(14) . . ?
C15 C14 H14 119.9 . . ?
C14 C15 H15 119.9 . . ?
C14 C15 C16 120.25(15) . . ?
C16 C15 H15 119.9 . . ?
C11 C16 H16 120.1 . . ?
C15 C16 C11 119.76(15) . . ?
C15 C16 H16 120.1 . . ?
H17A C17 H17B 107.9 . . ?
C18 C17 H17A 109.2 . . ?
C18 C17 H17B 109.2 . . ?
N1 C17 H17A 109.2 . . ?
N1 C17 H17B 109.2 . . ?
N1 C17 C18 111.98(11) . . ?
C19 C18 C17 120.30(14) . . ?
C19 C18 C23 119.01(14) . . ?
C23 C18 C17 120.68(14) . . ?
C18 C19 H19 119.8 . . ?
C18 C19 C20 120.34(16) . . ?
C20 C19 H19 119.8 . . ?
C19 C20 H20 119.9 . . ?
C21 C20 C19 120.20(17) . . ?
C21 C20 H20 119.9 . . ?
C20 C21 H21 120.1 . . ?
C22 C21 C20 119.88(15) . . ?
C22 C21 H21 120.1 . . ?
C21 C22 H22 120.0 . . ?
C21 C22 C23 120.04(15) . . ?
C23 C22 H22 120.0 . . ?
C18 C23 C22 120.51(14) . . ?
C18 C23 H23 119.7 . . ?
C22 C23 H23 119.7 . . ?
C2 N1 C3 124.01(11) . . ?
C2 N1 C17 119.55(13) . . ?
C3 N1 C17 116.41(12) . . ?
C1 O1 C4 111.63(10) . . ?

loop_
_geom_bond_atom_site_label_1
_geom_bond_atom_site_label_2
_geom_bond_distance
_geom_bond_site_symmetry_2
_geom_bond_publ_flag
C1 H1 1.0000 . ?
C1 C2 1.5325(18) . ?
C1 C11 1.5104(18) . ?
C1 O1 1.4253(17) . ?
C2 N1 1.3458(18) . ?
C2 O2 1.2295(18) . ?
C3 H3A 0.9900 . ?
C3 H3B 0.9900 . ?
C3 C4 1.5213(18) . ?
C3 N1 1.4619(19) . ?
C4 H4 1.0000 . ?
C4 C5 1.505(2) . ?
C4 O1 1.4342(15) . ?
C5 C6 1.399(2) . ?
C5 C10 1.387(2) . ?
C6 H6 0.9500 . ?
C6 C7 1.391(2) . ?
C7 H7 0.9500 . ?
C7 C8 1.384(3) . ?
C8 H8 0.9500 . ?
C8 C9 1.386(3) . ?
C9 H9 0.9500 . ?
C9 C10 1.388(2) . ?
C10 H10 0.9500 . ?
C11 C12 1.389(2) . ?
C11 C16 1.393(2) . ?
C12 H12 0.9500 . ?
C12 C13 1.391(2) . ?
C13 H13 0.9500 . ?
C13 C14 1.385(2) . ?
C14 H14 0.9500 . ?
C14 C15 1.386(3) . ?
C15 H15 0.9500 . ?
C15 C16 1.388(2) . ?
C16 H16 0.9500 . ?
C17 H17A 0.9900 . ?
C17 H17B 0.9900 . ?
C17 C18 1.5130(19) . ?
C17 N1 1.4692(17) . ?
C18 C19 1.389(2) . ?
C18 C23 1.391(2) . ?
C19 H19 0.9500 . ?
C19 C20 1.391(2) . ?
C20 H20 0.9500 . ?
C20 C21 1.388(3) . ?
C21 H21 0.9500 . ?
C21 C22 1.376(3) . ?
C22 H22 0.9500 . ?
C22 C23 1.396(2) . ?
C23 H23 0.9500 . ?

loop_
_geom_torsion_atom_site_label_1
_geom_torsion_atom_site_label_2
_geom_torsion_atom_site_label_3
_geom_torsion_atom_site_label_4
_geom_torsion
_geom_torsion_site_symmetry_1
_geom_torsion_site_symmetry_2
_geom_torsion_site_symmetry_3
_geom_torsion_site_symmetry_4
_geom_torsion_publ_flag
C1 C2 N1 C3 1.46(19) . . . . ?
C1 C2 N1 C17 179.37(12) . . . . ?
C1 C11 C12 C13 -179.26(13) . . . . ?
C1 C11 C16 C15 179.78(14) . . . . ?
C2 C1 C11 C12 -104.14(14) . . . . ?
C2 C1 C11 C16 76.28(16) . . . . ?
C2 C1 O1 C4 45.95(14) . . . . ?
C3 C4 C5 C6 136.69(13) . . . . ?
C3 C4 C5 C10 -47.54(18) . . . . ?
C3 C4 O1 C1 -67.22(14) . . . . ?
C4 C3 N1 C2 -22.17(19) . . . . ?
C4 C3 N1 C17 159.86(12) . . . . ?
C4 C5 C6 C7 175.26(13) . . . . ?
C4 C5 C10 C9 -176.43(14) . . . . ?
C5 C4 O1 C1 169.07(10) . . . . ?
C5 C6 C7 C8 1.3(2) . . . . ?
C6 C5 C10 C9 -0.6(2) . . . . ?
C6 C7 C8 C9 -0.7(2) . . . . ?
C7 C8 C9 C10 -0.6(3) . . . . ?
C8 C9 C10 C5 1.2(3) . . . . ?
C10 C5 C6 C7 -0.6(2) . . . . ?
C11 C1 C2 N1 -133.92(13) . . . . ?
C11 C1 C2 O2 48.22(17) . . . . ?
C11 C1 O1 C4 169.45(10) . . . . ?
C11 C12 C13 C14 -0.4(2) . . . . ?
C12 C11 C16 C15 0.2(2) . . . . ?
C12 C13 C14 C15 0.0(2) . . . . ?
C13 C14 C15 C16 0.5(3) . . . . ?
C14 C15 C16 C11 -0.6(2) . . . . ?
C16 C11 C12 C13 0.3(2) . . . . ?
C17 C18 C19 C20 -179.27(16) . . . . ?
C17 C18 C23 C22 178.79(14) . . . . ?
C18 C17 N1 C2 103.98(15) . . . . ?
C18 C17 N1 C3 -77.96(17) . . . . ?
C18 C19 C20 C21 0.3(3) . . . . ?
C19 C18 C23 C22 -0.2(2) . . . . ?
C19 C20 C21 C22 0.2(3) . . . . ?
C20 C21 C22 C23 -0.7(3) . . . . ?
C21 C22 C23 C18 0.7(2) . . . . ?
C23 C18 C19 C20 -0.3(3) . . . . ?
N1 C3 C4 C5 172.80(11) . . . . ?
N1 C3 C4 O1 53.47(15) . . . . ?
N1 C17 C18 C19 -60.42(19) . . . . ?
N1 C17 C18 C23 120.64(15) . . . . ?
O1 C1 C2 N1 -12.23(17) . . . . ?
O1 C1 C2 O2 169.90(11) . . . . ?
O1 C1 C11 C12 130.19(13) . . . . ?
O1 C1 C11 C16 -49.39(16) . . . . ?
O1 C4 C5 C6 -103.50(14) . . . . ?
O1 C4 C5 C10 72.27(16) . . . . ?
O2 C2 N1 C3 179.21(13) . . . . ?
O2 C2 N1 C17 -2.9(2) . . . . ?
